data_8107028
loop_
_publ_author_name
'Ran, Zhang'
'Fang-Fang, Han'
'Li-Fang, Zhang'

_publ_section_title
;
 Crystal structure of 2-(4-methylbenzoyl)pyrene, C24H16O
;
_journal_issue 3
_journal_name_full 'Zeitschrift f\"ur Kristallographie - New Crystal Structures'
_journal_page_first 855
_journal_page_last 857
_journal_paper_doi 10.1515/ncrs-2015-0292
_journal_volume 231
_journal_year 2016
_chemical_formula_moiety 'C24 H16 O'
_chemical_formula_sum 'C24 H16 O'
_chemical_formula_weight 320.37
_space_group_IT_number 14
_space_group_name_Hall '-P 2ybc'
_space_group_name_H-M_alt 'P 1 21/c 1'
_symmetry_cell_setting monoclinic
_symmetry_space_group_name_Hall '-P 2ybc'
_symmetry_space_group_name_H-M 'P 1 21/c 1'
_atom_sites_solution_hydrogens geom
_atom_sites_solution_primary direct
_atom_sites_solution_secondary difmap
_cell_angle_alpha 90.00
_cell_angle_beta 110.73(3)
_cell_angle_gamma 90.00
_cell_formula_units_Z 4
_cell_length_a 13.642(3)
_cell_length_b 10.787(2)
_cell_length_c 11.551(2)
_cell_measurement_reflns_used 1138
_cell_measurement_temperature 293(2)
_cell_measurement_theta_max 26.27
_cell_measurement_theta_min 2.48
_cell_volume 1589.8(6)
_computing_cell_refinement 'SAINT-Plus (Bruker, 2001)'
_computing_data_collection 'APEX2 (Bruker, 2004)'
_computing_data_reduction SAINT-Plus
_computing_molecular_graphics 'XP (Sheldrick, 1998)'
_computing_publication_material XP
_computing_structure_refinement 'SHELXL-97 (Sheldrick, 2008)'
_computing_structure_solution 'SHELXS-97 (Sheldrick, 2008)'
_diffrn_ambient_temperature 293(2)
_diffrn_measured_fraction_theta_full 0.997
_diffrn_measured_fraction_theta_max 0.997
_diffrn_measurement_device_type 'Bruker APEX II CCD area-detector'
_diffrn_measurement_method '\f and \w scans'
_diffrn_radiation_monochromator graphite
_diffrn_radiation_source 'fine-focus sealed tube'
_diffrn_radiation_type MoK\a
_diffrn_radiation_wavelength 0.71073
_diffrn_reflns_av_R_equivalents 0.0451
_diffrn_reflns_av_sigmaI/netI 0.0296
_diffrn_reflns_limit_h_max 16
_diffrn_reflns_limit_h_min -15
_diffrn_reflns_limit_k_max 13
_diffrn_reflns_limit_k_min -13
_diffrn_reflns_limit_l_max 11
_diffrn_reflns_limit_l_min -14
_diffrn_reflns_number 13561
_diffrn_reflns_theta_full 26.00
_diffrn_reflns_theta_max 26.00
_diffrn_reflns_theta_min 2.47
_diffrn_standards_decay_% 0
_diffrn_standards_interval_count 0
_diffrn_standards_interval_time 0
_diffrn_standards_number 0
_exptl_absorpt_coefficient_mu 0.080
_exptl_absorpt_correction_T_max 0.996
_exptl_absorpt_correction_T_min 0.991
_exptl_absorpt_correction_type multi-scan
_exptl_absorpt_process_details '(SADABS; Sheldrick, 2003)'
_exptl_crystal_colour Yellow
_exptl_crystal_density_diffrn 1.339
_exptl_crystal_density_method 'not measured'
_exptl_crystal_description Block
_exptl_crystal_F_000 672
_exptl_crystal_size_max 0.12
_exptl_crystal_size_mid 0.08
_exptl_crystal_size_min 0.06
_refine_diff_density_max 0.238
_refine_diff_density_min -0.184
_refine_diff_density_rms 0.042
_refine_ls_extinction_method none
_refine_ls_goodness_of_fit_ref 1.013
_refine_ls_hydrogen_treatment noref
_refine_ls_matrix_type full
_refine_ls_number_parameters 227
_refine_ls_number_reflns 3121
_refine_ls_number_restraints 0
_refine_ls_restrained_S_all 1.013
_refine_ls_R_factor_all 0.0572
_refine_ls_R_factor_gt 0.0506
_refine_ls_shift/su_max 0.000
_refine_ls_shift/su_mean 0.000
_refine_ls_structure_factor_coef Fsqd
_refine_ls_weighting_details 'calc w=1/[\s^2^(Fo^2^)+(0.0870P)^2^+0.6077P] where P=(Fo^2^+2Fc^2^)/3'
_refine_ls_weighting_scheme calc
_refine_ls_wR_factor_gt 0.1424
_refine_ls_wR_factor_ref 0.1482
_reflns_number_gt 2831
_reflns_number_total 3121
_reflns_threshold_expression >2sigma(I)
_cod_data_source_file suppl_ncrs-2015-0292_suppl.cif
_cod_data_source_block 1
_cod_depositor_comments
;
The following automatic conversions were performed:

data item '_symmetry_cell_setting' value 'Monoclinic' was changed to
'monoclinic' in accordance with the built-in table derived from the
CIF Core dictionary named 'cif_core.dic' version 2.4.5 last updated
on 2014-11-21.

Automatic conversion script
Id: cif_fix_values 8738 2021-04-28 16:35:53Z antanas 
;
_cod_original_sg_symbol_H-M P21/c
_cod_database_code 8107028

loop_
_symmetry_equiv_pos_as_xyz
'x, y, z'
'-x, y+1/2, -z+1/2'
'-x, -y, -z'
'x, -y-1/2, z-1/2'

loop_
_atom_site_label
_atom_site_type_symbol
_atom_site_fract_x
_atom_site_fract_y
_atom_site_fract_z
_atom_site_U_iso_or_equiv
_atom_site_adp_type
_atom_site_occupancy
_atom_site_symmetry_multiplicity
_atom_site_calc_flag
_atom_site_refinement_flags
_atom_site_disorder_assembly
_atom_site_disorder_group
C1 C 0.28652(12) 0.00760(14) 0.39711(14) 0.0236(4) Uani 1 1 d . . .
C2 C 0.30871(12) -0.10420(15) 0.35114(15) 0.0247(4) Uani 1 1 d . . .
H2 H 0.3756 -0.1380 0.3846 0.030 Uiso 1 1 calc R . .
C3 C 0.23155(12) -0.16614(14) 0.25517(14) 0.0229(4) Uani 1 1 d . . .
C4 C 0.25248(13) -0.27907(15) 0.20170(16) 0.0273(4) Uani 1 1 d . . .
H4 H 0.3191 -0.3138 0.2328 0.033 Uiso 1 1 calc R . .
C5 C 0.17725(13) -0.33545(15) 0.10733(16) 0.0272(4) Uani 1 1 d . . .
H5 H 0.1935 -0.4079 0.0743 0.033 Uiso 1 1 calc R . .
C6 C 0.07268(12) -0.28663(14) 0.05643(14) 0.0234(4) Uani 1 1 d . . .
C7 C -0.00614(13) -0.34240(15) -0.04257(15) 0.0267(4) Uani 1 1 d . . .
H7 H 0.0087 -0.4140 -0.0781 0.032 Uiso 1 1 calc R . .
C8 C -0.10595(13) -0.29257(15) -0.08838(15) 0.0271(4) Uani 1 1 d . . .
H8 H -0.1573 -0.3311 -0.1542 0.032 Uiso 1 1 calc R . .
C9 C -0.13042(13) -0.18568(15) -0.03722(15) 0.0256(4) Uani 1 1 d . . .
H9 H -0.1980 -0.1536 -0.0688 0.031 Uiso 1 1 calc R . .
C10 C -0.05392(12) -0.12580(15) 0.06163(14) 0.0222(3) Uani 1 1 d . . .
C11 C -0.07496(12) -0.01315(15) 0.11493(14) 0.0228(4) Uani 1 1 d . . .
H11 H -0.1422 0.0200 0.0855 0.027 Uiso 1 1 calc R . .
C12 C 0.00092(12) 0.04562(14) 0.20693(14) 0.0223(3) Uani 1 1 d . . .
H12 H -0.0149 0.1188 0.2391 0.027 Uiso 1 1 calc R . .
C13 C 0.10566(12) -0.00287(14) 0.25598(14) 0.0206(3) Uani 1 1 d . . .
C14 C 0.18578(12) 0.05768(14) 0.34940(14) 0.0222(4) Uani 1 1 d . . .
H14 H 0.1718 0.1326 0.3803 0.027 Uiso 1 1 calc R . .
C15 C 0.12884(12) -0.11554(14) 0.20733(13) 0.0198(3) Uani 1 1 d . . .
C16 C 0.04884(12) -0.17627(14) 0.10876(14) 0.0206(3) Uani 1 1 d . . .
C17 C 0.36966(12) 0.06747(16) 0.50390(14) 0.0262(4) Uani 1 1 d . . .
C18 C 0.37540(11) 0.20597(15) 0.51029(14) 0.0233(4) Uani 1 1 d . . .
C19 C 0.41809(12) 0.26372(16) 0.62553(15) 0.0270(4) Uani 1 1 d . . .
H19 H 0.4447 0.2157 0.6967 0.032 Uiso 1 1 calc R . .
C20 C 0.42122(12) 0.39164(17) 0.63498(15) 0.0293(4) Uani 1 1 d . . .
H20 H 0.4489 0.4286 0.7125 0.035 Uiso 1 1 calc R . .
C21 C 0.38333(12) 0.46567(16) 0.52956(16) 0.0269(4) Uani 1 1 d . . .
C22 C 0.34413(12) 0.40799(15) 0.41436(15) 0.0257(4) Uani 1 1 d . . .
H22 H 0.3207 0.4561 0.3430 0.031 Uiso 1 1 calc R . .
C23 C 0.33954(12) 0.28008(15) 0.40474(14) 0.0238(4) Uani 1 1 d . . .
H23 H 0.3123 0.2432 0.3271 0.029 Uiso 1 1 calc R . .
C24 C 0.38335(14) 0.60515(16) 0.53895(18) 0.0343(4) Uani 1 1 d . . .
H24A H 0.4058 0.6290 0.6245 0.052 Uiso 1 1 calc R . .
H24B H 0.3138 0.6360 0.4963 0.052 Uiso 1 1 calc R . .
H24C H 0.4304 0.6392 0.5021 0.052 Uiso 1 1 calc R . .
O1 O 0.43029(10) 0.00423(12) 0.58578(11) 0.0388(4) Uani 1 1 d . . .

loop_
_atom_site_aniso_label
_atom_site_aniso_U_11
_atom_site_aniso_U_22
_atom_site_aniso_U_33
_atom_site_aniso_U_23
_atom_site_aniso_U_13
_atom_site_aniso_U_12
C1 0.0258(8) 0.0234(8) 0.0215(8) 0.0039(6) 0.0082(7) -0.0014(6)
C2 0.0225(8) 0.0252(8) 0.0253(8) 0.0055(6) 0.0069(6) 0.0031(6)
C3 0.0243(8) 0.0223(8) 0.0235(8) 0.0037(6) 0.0102(6) 0.0005(6)
C4 0.0273(8) 0.0245(8) 0.0315(9) 0.0035(7) 0.0121(7) 0.0044(7)
C5 0.0340(9) 0.0205(8) 0.0315(9) -0.0014(7) 0.0169(7) 0.0020(7)
C6 0.0288(8) 0.0215(8) 0.0226(8) 0.0022(6) 0.0125(7) -0.0010(6)
C7 0.0367(9) 0.0224(8) 0.0235(8) -0.0028(6) 0.0138(7) -0.0037(7)
C8 0.0307(8) 0.0282(9) 0.0215(8) -0.0015(7) 0.0081(7) -0.0092(7)
C9 0.0236(8) 0.0292(9) 0.0234(8) 0.0036(7) 0.0076(6) -0.0022(6)
C10 0.0240(8) 0.0237(8) 0.0204(8) 0.0042(6) 0.0096(6) -0.0015(6)
C11 0.0209(7) 0.0250(8) 0.0242(8) 0.0042(6) 0.0100(6) 0.0011(6)
C12 0.0251(8) 0.0208(8) 0.0233(8) 0.0004(6) 0.0112(6) 0.0014(6)
C13 0.0236(8) 0.0208(7) 0.0197(8) 0.0032(6) 0.0107(6) 0.0002(6)
C14 0.0279(8) 0.0199(7) 0.0201(8) 0.0007(6) 0.0101(6) -0.0010(6)
C15 0.0231(8) 0.0199(7) 0.0185(7) 0.0033(6) 0.0099(6) -0.0006(6)
C16 0.0242(8) 0.0210(8) 0.0181(7) 0.0019(6) 0.0094(6) -0.0025(6)
C17 0.0247(8) 0.0316(9) 0.0209(8) 0.0029(7) 0.0063(7) 0.0004(7)
C18 0.0177(7) 0.0285(8) 0.0222(8) -0.0028(6) 0.0053(6) -0.0025(6)
C19 0.0217(8) 0.0370(9) 0.0196(8) -0.0011(7) 0.0040(6) -0.0005(7)
C20 0.0216(8) 0.0406(10) 0.0236(8) -0.0108(7) 0.0055(6) -0.0032(7)
C21 0.0179(7) 0.0319(9) 0.0321(9) -0.0078(7) 0.0103(6) -0.0037(6)
C22 0.0228(8) 0.0292(9) 0.0241(8) 0.0008(7) 0.0072(6) -0.0018(6)
C23 0.0207(7) 0.0302(9) 0.0188(8) -0.0039(6) 0.0050(6) -0.0038(6)
C24 0.0277(9) 0.0333(10) 0.0420(10) -0.0108(8) 0.0123(8) -0.0031(7)
O1 0.0396(7) 0.0362(7) 0.0283(7) 0.0053(5) -0.0033(6) 0.0021(6)

loop_
_atom_type_symbol
_atom_type_description
_atom_type_scat_dispersion_real
_atom_type_scat_dispersion_imag
_atom_type_scat_source
C C 0.0033 0.0016 'International Tables Vol C Tables 4.2.6.8 and 6.1.1.4'
H H 0.0000 0.0000 'International Tables Vol C Tables 4.2.6.8 and 6.1.1.4'
O O 0.0106 0.0060 'International Tables Vol C Tables 4.2.6.8 and 6.1.1.4'

loop_
_geom_angle_atom_site_label_1
_geom_angle_atom_site_label_2
_geom_angle_atom_site_label_3
_geom_angle
_geom_angle_site_symmetry_1
_geom_angle_site_symmetry_3
C2 C1 C14 120.06(15) . .
C2 C1 C17 118.99(14) . .
C14 C1 C17 120.79(14) . .
C1 C2 C3 120.75(14) . .
C1 C2 H2 119.6 . .
C3 C2 H2 119.6 . .
C2 C3 C15 119.11(14) . .
C2 C3 C4 122.43(15) . .
C15 C3 C4 118.45(14) . .
C5 C4 C3 121.24(15) . .
C5 C4 H4 119.4 . .
C3 C4 H4 119.4 . .
C4 C5 C6 121.77(15) . .
C4 C5 H5 119.1 . .
C6 C5 H5 119.1 . .
C7 C6 C16 118.80(15) . .
C7 C6 C5 122.79(15) . .
C16 C6 C5 118.41(14) . .
C8 C7 C6 120.90(15) . .
C8 C7 H7 119.6 . .
C6 C7 H7 119.6 . .
C7 C8 C9 120.81(15) . .
C7 C8 H8 119.6 . .
C9 C8 H8 119.6 . .
C8 C9 C10 120.47(15) . .
C8 C9 H9 119.8 . .
C10 C9 H9 119.8 . .
C9 C10 C16 118.98(15) . .
C9 C10 C11 122.32(14) . .
C16 C10 C11 118.67(14) . .
C12 C11 C10 121.37(14) . .
C12 C11 H11 119.3 . .
C10 C11 H11 119.3 . .
C11 C12 C13 121.19(15) . .
C11 C12 H12 119.4 . .
C13 C12 H12 119.4 . .
C14 C13 C15 118.86(14) . .
C14 C13 C12 122.11(14) . .
C15 C13 C12 119.02(14) . .
C1 C14 C13 121.06(15) . .
C1 C14 H14 119.5 . .
C13 C14 H14 119.5 . .
C13 C15 C3 120.12(14) . .
C13 C15 C16 119.59(14) . .
C3 C15 C16 120.29(14) . .
C10 C16 C6 120.03(14) . .
C10 C16 C15 120.14(14) . .
C6 C16 C15 119.82(14) . .
O1 C17 C1 120.39(15) . .
O1 C17 C18 120.69(15) . .
C1 C17 C18 118.90(13) . .
C23 C18 C19 118.47(15) . .
C23 C18 C17 122.23(14) . .
C19 C18 C17 119.29(14) . .
C20 C19 C18 120.72(16) . .
C20 C19 H19 119.6 . .
C18 C19 H19 119.6 . .
C19 C20 C21 120.73(15) . .
C19 C20 H20 119.6 . .
C21 C20 H20 119.6 . .
C22 C21 C20 118.49(15) . .
C22 C21 C24 120.30(16) . .
C20 C21 C24 121.21(15) . .
C23 C22 C21 120.88(15) . .
C23 C22 H22 119.6 . .
C21 C22 H22 119.6 . .
C22 C23 C18 120.65(14) . .
C22 C23 H23 119.7 . .
C18 C23 H23 119.7 . .
C21 C24 H24A 109.5 . .
C21 C24 H24B 109.5 . .
H24A C24 H24B 109.5 . .
C21 C24 H24C 109.5 . .
H24A C24 H24C 109.5 . .
H24B C24 H24C 109.5 . .

loop_
_geom_bond_atom_site_label_1
_geom_bond_atom_site_label_2
_geom_bond_distance
_geom_bond_site_symmetry_2
C1 C2 1.393(2) .
C1 C14 1.396(2) .
C1 C17 1.495(2) .
C2 C3 1.399(2) .
C2 H2 0.9300 .
C3 C15 1.421(2) .
C3 C4 1.439(2) .
C4 C5 1.349(2) .
C4 H4 0.9300 .
C5 C6 1.437(2) .
C5 H5 0.9300 .
C6 C7 1.398(2) .
C6 C16 1.424(2) .
C7 C8 1.383(2) .
C7 H7 0.9300 .
C8 C9 1.389(2) .
C8 H8 0.9300 .
C9 C10 1.402(2) .
C9 H9 0.9300 .
C10 C16 1.420(2) .
C10 C11 1.436(2) .
C11 C12 1.351(2) .
C11 H11 0.9300 .
C12 C13 1.436(2) .
C12 H12 0.9300 .
C13 C14 1.397(2) .
C13 C15 1.421(2) .
C14 H14 0.9300 .
C15 C16 1.427(2) .
C17 O1 1.2208(19) .
C17 C18 1.497(2) .
C18 C23 1.394(2) .
C18 C19 1.396(2) .
C19 C20 1.384(2) .
C19 H19 0.9300 .
C20 C21 1.394(2) .
C20 H20 0.9300 .
C21 C22 1.393(2) .
C21 C24 1.509(2) .
C22 C23 1.384(2) .
C22 H22 0.9300 .
C23 H23 0.9300 .
C24 H24A 0.9600 .
C24 H24B 0.9600 .
C24 H24C 0.9600 .
